data_4306022
loop_
_publ_author_name
'Xiao-Ping Zhou'
'Zhengtao Xu'
'Matthias Zeller'
'Allen D. Hunter'
'Stephen Sin-Yin Chui'
'Chi-Ming Che'

_publ_section_title
;
Coordination Networks from a Bifunctional Molecule Containing Carboxyl and
Thioether Groups
;
_journal_name_full 'Inorganic Chemistry'
_journal_page_first 7459
_journal_page_last 7461
_journal_paper_doi 10.1021/ic800952z
_journal_volume 47
_journal_year 2008
_chemical_formula_sum 'C6 H6 Cu O2 S2'
_chemical_formula_weight 237.77
_chemical_name_systematic
; 
 ? 
;
_space_group_IT_number 14
_symmetry_cell_setting monoclinic
_symmetry_space_group_name_Hall '-P 2yn'
_symmetry_space_group_name_H-M 'P 1 21/n 1'
_atom_sites_solution_hydrogens geom
_atom_sites_solution_primary direct
_atom_sites_solution_secondary difmap
_audit_creation_method SHELXL-97
_cell_angle_alpha 90.00
_cell_angle_beta 107.818(5)
_cell_angle_gamma 90.00
_cell_formula_units_Z 4
_cell_length_a 6.751(2)
_cell_length_b 12.758(4)
_cell_length_c 9.911(3)
_cell_measurement_reflns_used 4796
_cell_measurement_temperature 100(2)
_cell_measurement_theta_max 30.50
_cell_measurement_theta_min 2.16
_cell_volume 812.7(4)
_computing_cell_refinement 'SAINT+ 6.45 (Bruker, 2003)'
_computing_data_collection 'SMART 5.630 (Bruker, 1997-2002)'
_computing_data_reduction 'SAINT+ 6.45'
_computing_molecular_graphics 'SHELXTL 6.14'
_computing_publication_material 'SHELXTL 6.14'
_computing_structure_refinement 'SHELXTL 6.14'
_computing_structure_solution 'SHELXTL 6.14 (Bruker, 2000-2003)'
_diffrn_ambient_temperature 100(2)
_diffrn_measured_fraction_theta_full 0.987
_diffrn_measured_fraction_theta_max 0.987
_diffrn_measurement_device_type 'Bruker AXS SMART APEX CCD diffractometer'
_diffrn_measurement_method '\w scans'
_diffrn_radiation_monochromator graphite
_diffrn_radiation_source 'fine-focus sealed tube'
_diffrn_radiation_type MoK\a
_diffrn_radiation_wavelength 0.71073
_diffrn_reflns_av_R_equivalents 0.0381
_diffrn_reflns_av_sigmaI/netI 0.0476
_diffrn_reflns_limit_h_max 8
_diffrn_reflns_limit_h_min -8
_diffrn_reflns_limit_k_max 15
_diffrn_reflns_limit_k_min -16
_diffrn_reflns_limit_l_max 13
_diffrn_reflns_limit_l_min -13
_diffrn_reflns_number 4810
_diffrn_reflns_theta_full 28.28
_diffrn_reflns_theta_max 28.28
_diffrn_reflns_theta_min 2.68
_diffrn_standards_number 0
_exptl_absorpt_coefficient_mu 3.141
_exptl_absorpt_correction_T_max 0.428
_exptl_absorpt_correction_T_min 0.341
_exptl_absorpt_correction_type multi-scan
_exptl_absorpt_process_details 'SADABS (Sheldrick, 2007)'
_exptl_crystal_colour brown
_exptl_crystal_density_diffrn 1.943
_exptl_crystal_density_method 'not measured'
_exptl_crystal_description block
_exptl_crystal_F_000 476
_exptl_crystal_size_max 0.48
_exptl_crystal_size_mid 0.40
_exptl_crystal_size_min 0.27
_refine_diff_density_max 1.058
_refine_diff_density_min -1.093
_refine_diff_density_rms 0.185
_refine_ls_extinction_method none
_refine_ls_goodness_of_fit_ref 1.147
_refine_ls_hydrogen_treatment constr
_refine_ls_matrix_type full
_refine_ls_number_parameters 102
_refine_ls_number_reflns 1985
_refine_ls_number_restraints 0
_refine_ls_restrained_S_all 1.147
_refine_ls_R_factor_all 0.0432
_refine_ls_R_factor_gt 0.0411
_refine_ls_shift/su_max 0.000
_refine_ls_shift/su_mean 0.000
_refine_ls_structure_factor_coef Fsqd
_refine_ls_weighting_details 'calc w=1/[\s^2^(Fo^2^)+(0.1002P)^2^+0.7011P] where P=(Fo^2^+2Fc^2^)/3'
_refine_ls_weighting_scheme calc
_refine_ls_wR_factor_gt 0.1423
_refine_ls_wR_factor_ref 0.1517
_reflns_number_gt 1847
_reflns_number_total 1985
_reflns_threshold_expression I>2\s(I)
_cod_data_source_file ic800952z_si_001_1.cif
_cod_data_source_block 1
_cod_depositor_comments
;
The following automatic conversions were performed:
'_symmetry_cell_setting' value 'Monoclinic' changed to 'monoclinic'
according to '/home/saulius/struct/CIF-dictionaries/cif_core.dic'
dictionary named 'cif_core.dic' version 2.4.1 from 2010-06-29.

Automatic conversion script
Id: cif_fix_enum 1527 2010-12-29 10:47:43Z saulius 
;
_cod_original_cell_volume 812.6(4)
_cod_database_code 4306022

loop_
_symmetry_equiv_pos_as_xyz
'x, y, z'
'-x+1/2, y+1/2, -z+1/2'
'-x, -y, -z'
'x-1/2, -y-1/2, z-1/2'

loop_
_atom_site_label
_atom_site_type_symbol
_atom_site_fract_x
_atom_site_fract_y
_atom_site_fract_z
_atom_site_U_iso_or_equiv
_atom_site_adp_type
_atom_site_occupancy
_atom_site_symmetry_multiplicity
_atom_site_calc_flag
_atom_site_refinement_flags
_atom_site_disorder_assembly
_atom_site_disorder_group
C1 C 0.3620(5) -0.1733(2) 0.1413(3) 0.0146(6) Uani 1 1 d . . .
C2 C 0.4316(4) -0.0827(2) 0.0668(3) 0.0123(5) Uani 1 1 d . . .
C3 C 0.3538(5) 0.0184(2) 0.0721(3) 0.0126(5) Uani 1 1 d . . .
C4 C 0.4228(4) 0.1014(2) 0.0053(3) 0.0118(5) Uani 1 1 d . . .
C5 C 0.3261(6) 0.0399(3) 0.3440(4) 0.0243(7) Uani 1 1 d . . .
H5A H 0.4007 -0.0268 0.3681 0.036 Uiso 1 1 calc R . .
H5B H 0.2396 0.0510 0.4062 0.036 Uiso 1 1 calc R . .
H5C H 0.4265 0.0973 0.3567 0.036 Uiso 1 1 calc R . .
C6 C 0.5223(6) 0.2901(3) 0.1534(5) 0.0279(8) Uani 1 1 d . . .
H6A H 0.5225 0.2546 0.2411 0.042 Uiso 1 1 calc R . .
H6B H 0.4912 0.3647 0.1598 0.042 Uiso 1 1 calc R . .
H6C H 0.6593 0.2827 0.1396 0.042 Uiso 1 1 calc R . .
Cu1 Cu 0.05392(6) 0.20039(3) 0.09783(4) 0.0163(2) Uani 1 1 d . . .
O1 O 0.2103(4) -0.22714(18) 0.0757(3) 0.0181(5) Uani 1 1 d . . .
O2 O 0.4729(4) -0.18595(17) 0.2700(2) 0.0156(5) Uani 1 1 d . . .
S1 S 0.16217(12) 0.03637(6) 0.16123(8) 0.0146(2) Uani 1 1 d . . .
S2 S 0.32535(11) 0.23158(6) 0.00422(8) 0.0142(2) Uani 1 1 d . . .

loop_
_atom_site_aniso_label
_atom_site_aniso_U_11
_atom_site_aniso_U_22
_atom_site_aniso_U_33
_atom_site_aniso_U_23
_atom_site_aniso_U_13
_atom_site_aniso_U_12
C1 0.0146(14) 0.0102(12) 0.0231(15) 0.0027(11) 0.0119(12) 0.0031(10)
C2 0.0107(13) 0.0114(13) 0.0165(13) 0.0005(10) 0.0066(11) -0.0008(10)
C3 0.0117(13) 0.0119(13) 0.0164(13) -0.0001(10) 0.0076(11) 0.0003(10)
C4 0.0115(13) 0.0113(12) 0.0133(12) -0.0002(10) 0.0048(10) 0.0010(10)
C5 0.036(2) 0.0227(16) 0.0150(14) -0.0006(12) 0.0092(14) 0.0068(14)
C6 0.0188(18) 0.0266(17) 0.037(2) -0.0143(14) 0.0067(16) -0.0038(13)
Cu1 0.0154(3) 0.0138(3) 0.0215(3) -0.00219(12) 0.0085(2) 0.00189(12)
O1 0.0155(11) 0.0128(9) 0.0266(12) 0.0019(9) 0.0072(9) -0.0012(8)
O2 0.0175(11) 0.0157(10) 0.0145(11) 0.0039(8) 0.0061(9) 0.0002(8)
S1 0.0160(4) 0.0124(4) 0.0189(4) 0.0007(3) 0.0107(3) 0.0010(2)
S2 0.0147(4) 0.0098(4) 0.0202(4) 0.0002(3) 0.0084(3) 0.0011(2)

loop_
_atom_type_symbol
_atom_type_description
_atom_type_scat_dispersion_real
_atom_type_scat_dispersion_imag
_atom_type_scat_source
C C 0.0033 0.0016 'International Tables Vol C Tables 4.2.6.8 and 6.1.1.4'
H H 0.0000 0.0000 'International Tables Vol C Tables 4.2.6.8 and 6.1.1.4'
S S 0.1246 0.1234 'International Tables Vol C Tables 4.2.6.8 and 6.1.1.4'
Cu Cu 0.3201 1.2651 'International Tables Vol C Tables 4.2.6.8 and 6.1.1.4'
O O 0.0106 0.0060 'International Tables Vol C Tables 4.2.6.8 and 6.1.1.4'

loop_
_geom_angle_atom_site_label_1
_geom_angle_atom_site_label_2
_geom_angle_atom_site_label_3
_geom_angle
_geom_angle_site_symmetry_1
_geom_angle_site_symmetry_3
_geom_angle_publ_flag
O1 C1 O2 126.3(3) . . ?
O1 C1 C2 119.6(3) . . ?
O2 C1 C2 114.1(3) . . ?
C3 C2 C4 120.4(3) . 3_655 ?
C3 C2 C1 120.4(3) . . ?
C4 C2 C1 119.2(3) 3_655 . ?
C2 C3 C4 119.7(3) . . ?
C2 C3 S1 118.3(2) . . ?
C4 C3 S1 122.1(2) . . ?
C2 C4 C3 119.9(3) 3_655 . ?
C2 C4 S2 118.1(2) 3_655 . ?
C3 C4 S2 122.0(2) . . ?
S1 C5 H5A 109.5 . . ?
S1 C5 H5B 109.5 . . ?
H5A C5 H5B 109.5 . . ?
S1 C5 H5C 109.5 . . ?
H5A C5 H5C 109.5 . . ?
H5B C5 H5C 109.5 . . ?
S2 C6 H6A 109.5 . . ?
S2 C6 H6B 109.5 . . ?
H6A C6 H6B 109.5 . . ?
S2 C6 H6C 109.5 . . ?
H6A C6 H6C 109.5 . . ?
H6B C6 H6C 109.5 . . ?
O2 Cu1 O1 101.24(10) 2 3 ?
O2 Cu1 S1 125.49(7) 2 . ?
O1 Cu1 S1 120.35(7) 3 . ?
O2 Cu1 S2 112.16(7) 2 . ?
O1 Cu1 S2 102.82(7) 3 . ?
S1 Cu1 S2 92.43(3) . . ?
C1 O1 Cu1 134.5(2) . 3 ?
C1 O2 Cu1 127.2(2) . 2_545 ?
C3 S1 C5 100.61(16) . . ?
C3 S1 Cu1 101.79(10) . . ?
C5 S1 Cu1 107.70(12) . . ?
C4 S2 C6 101.60(16) . . ?
C4 S2 Cu1 99.92(10) . . ?
C6 S2 Cu1 102.42(14) . . ?

loop_
_geom_bond_atom_site_label_1
_geom_bond_atom_site_label_2
_geom_bond_distance
_geom_bond_site_symmetry_2
_geom_bond_publ_flag
C1 O1 1.240(4) . ?
C1 O2 1.276(4) . ?
C1 C2 1.522(4) . ?
C2 C3 1.399(4) . ?
C2 C4 1.401(4) 3_655 ?
C3 C4 1.403(4) . ?
C3 S1 1.790(3) . ?
C4 C2 1.401(4) 3_655 ?
C4 S2 1.785(3) . ?
C5 S1 1.812(4) . ?
C5 H5A 0.9800 . ?
C5 H5B 0.9800 . ?
C5 H5C 0.9800 . ?
C6 S2 1.819(4) . ?
C6 H6A 0.9800 . ?
C6 H6B 0.9800 . ?
C6 H6C 0.9800 . ?
Cu1 O2 1.999(2) 2 ?
Cu1 O1 2.092(3) 3 ?
Cu1 S1 2.2420(10) . ?
Cu1 S2 2.3274(10) . ?
O1 Cu1 2.092(3) 3 ?
O2 Cu1 1.999(2) 2_545 ?

loop_
_geom_torsion_atom_site_label_1
_geom_torsion_atom_site_label_2
_geom_torsion_atom_site_label_3
_geom_torsion_atom_site_label_4
_geom_torsion
_geom_torsion_site_symmetry_1
_geom_torsion_site_symmetry_2
_geom_torsion_site_symmetry_3
_geom_torsion_site_symmetry_4
_geom_torsion_publ_flag
O1 C1 C2 C3 91.6(4) . . . . ?
O2 C1 C2 C3 -88.9(3) . . . . ?
O1 C1 C2 C4 -89.5(4) . . . 3_655 ?
O2 C1 C2 C4 90.1(3) . . . 3_655 ?
C4 C2 C3 C4 -0.2(5) 3_655 . . . ?
C1 C2 C3 C4 178.7(3) . . . . ?
C4 C2 C3 S1 178.1(2) 3_655 . . . ?
C1 C2 C3 S1 -3.0(4) . . . . ?
C2 C3 C4 C2 0.2(5) . . . 3_655 ?
S1 C3 C4 C2 -178.0(2) . . . 3_655 ?
C2 C3 C4 S2 178.4(2) . . . . ?
S1 C3 C4 S2 0.2(4) . . . . ?
O2 C1 O1 Cu1 154.5(2) . . . 3 ?
C2 C1 O1 Cu1 -26.1(4) . . . 3 ?
O1 C1 O2 Cu1 3.2(4) . . . 2_545 ?
C2 C1 O2 Cu1 -176.26(18) . . . 2_545 ?
C2 C3 S1 C5 80.2(3) . . . . ?
C4 C3 S1 C5 -101.5(3) . . . . ?
C2 C3 S1 Cu1 -169.0(2) . . . . ?
C4 C3 S1 Cu1 9.3(3) . . . . ?
O2 Cu1 S1 C3 -130.86(13) 2 . . . ?
O1 Cu1 S1 C3 95.12(13) 3 . . . ?
S2 Cu1 S1 C3 -11.27(10) . . . . ?
O2 Cu1 S1 C5 -25.56(16) 2 . . . ?
O1 Cu1 S1 C5 -159.57(15) 3 . . . ?
S2 Cu1 S1 C5 94.04(14) . . . . ?
C2 C4 S2 C6 -85.8(3) 3_655 . . . ?
C3 C4 S2 C6 95.9(3) . . . . ?
C2 C4 S2 Cu1 169.2(2) 3_655 . . . ?
C3 C4 S2 Cu1 -9.1(3) . . . . ?
O2 Cu1 S2 C4 141.42(12) 2 . . . ?
O1 Cu1 S2 C4 -110.62(12) 3 . . . ?
S1 Cu1 S2 C4 11.28(10) . . . . ?
O2 Cu1 S2 C6 37.09(16) 2 . . . ?
O1 Cu1 S2 C6 145.05(15) 3 . . . ?
S1 Cu1 S2 C6 -93.05(14) . . . . ?
